data_4309240
loop_
_publ_author_name
'Victor Wee Lin Ng'
'Seah Ling Kuan'
'Weng Kee Leong'
'Lip Lin Koh'
'Geok Kheng Tan'
'Lai Yoong Goh'
'Richard D. Webster'

_publ_section_title
;
Heterocyclic Thionates as a New Class of Bridging Ligands in Oxo-Centered
Triangular Cyclopentadienylchromium(III) Complexes
;
_journal_name_full 'Inorganic Chemistry'
_journal_page_first 5229
_journal_page_last 5240
_journal_paper_doi 10.1021/ic048287e
_journal_volume 44
_journal_year 2005
_chemical_formula_sum 'C35.7 H37.55 Cr3 N10.85 O6 S3'
_chemical_formula_weight 966.80
_chemical_name_systematic
; 
 ? 
;
_space_group_IT_number 2
_symmetry_cell_setting triclinic
_symmetry_space_group_name_Hall '-P 1'
_symmetry_space_group_name_H-M 'P -1'
_atom_sites_solution_hydrogens geom
_atom_sites_solution_primary direct
_atom_sites_solution_secondary difmap
_audit_creation_method SHELXL-97
_cell_angle_alpha 109.677(3)
_cell_angle_beta 109.671(3)
_cell_angle_gamma 92.603(3)
_cell_formula_units_Z 2
_cell_length_a 11.634(2)
_cell_length_b 13.358(2)
_cell_length_c 15.740(3)
_cell_measurement_reflns_used 963
_cell_measurement_temperature 223(2)
_cell_measurement_theta_max 24.13
_cell_measurement_theta_min 2.86
_cell_volume 2133.8(6)
_computing_cell_refinement 'Bruker SMART'
_computing_data_collection 'Bruker SMART'
_computing_data_reduction 'Bruker SAINT'
_computing_molecular_graphics 'Bruker SHELXTL'
_computing_publication_material 'Bruker SHELXTL'
_computing_structure_refinement 'SHELXL-97 (Sheldrick, 1997)'
_computing_structure_solution 'SHELXS-97 (Sheldrick, 1990)'
_diffrn_ambient_temperature 223(2)
_diffrn_measured_fraction_theta_full 0.996
_diffrn_measured_fraction_theta_max 0.996
_diffrn_measurement_device_type 'CCD area detector'
_diffrn_measurement_method 'phi and omega scans'
_diffrn_radiation_monochromator graphite
_diffrn_radiation_source 'fine-focus sealed tube'
_diffrn_radiation_type MoK\a
_diffrn_radiation_wavelength 0.71073
_diffrn_reflns_av_R_equivalents 0.0306
_diffrn_reflns_av_sigmaI/netI 0.0380
_diffrn_reflns_limit_h_max 15
_diffrn_reflns_limit_h_min -15
_diffrn_reflns_limit_k_max 17
_diffrn_reflns_limit_k_min -17
_diffrn_reflns_limit_l_max 20
_diffrn_reflns_limit_l_min -20
_diffrn_reflns_number 27766
_diffrn_reflns_theta_full 27.50
_diffrn_reflns_theta_max 27.50
_diffrn_reflns_theta_min 1.48
_exptl_absorpt_coefficient_mu 0.954
_exptl_absorpt_correction_T_max 0.8780
_exptl_absorpt_correction_T_min 0.7628
_exptl_absorpt_correction_type 'Sadabs, (Sheldrick 2001)'
_exptl_crystal_colour 'Dark Blue'
_exptl_crystal_density_diffrn 1.505
_exptl_crystal_density_meas 0
_exptl_crystal_density_method 'not measured'
_exptl_crystal_description Block
_exptl_crystal_F_000 991
_exptl_crystal_size_max 0.30
_exptl_crystal_size_mid 0.28
_exptl_crystal_size_min 0.14
_refine_diff_density_max 0.723
_refine_diff_density_min -0.540
_refine_diff_density_rms 0.093
_refine_ls_extinction_method none
_refine_ls_goodness_of_fit_ref 1.061
_refine_ls_hydrogen_treatment mixed
_refine_ls_matrix_type full
_refine_ls_number_parameters 540
_refine_ls_number_reflns 9757
_refine_ls_number_restraints 4
_refine_ls_restrained_S_all 1.063
_refine_ls_R_factor_all 0.0707
_refine_ls_R_factor_gt 0.0543
_refine_ls_shift/su_max 0.001
_refine_ls_shift/su_mean 0.000
_refine_ls_structure_factor_coef Fsqd
_refine_ls_weighting_details 'calc w=1/[\s^2^(Fo^2^)+(0.0832P)^2^+1.1763P] where P=(Fo^2^+2Fc^2^)/3'
_refine_ls_weighting_scheme calc
_refine_ls_wR_factor_gt 0.1445
_refine_ls_wR_factor_ref 0.1538
_reflns_number_gt 7607
_reflns_number_total 9757
_reflns_threshold_expression >2sigma(I)
_cod_data_source_file ic048287esi20050415_071032_4.cif
_cod_data_source_block 4031
_cod_depositor_comments
;
The following automatic conversions were performed:
'_symmetry_cell_setting' value 'Triclinic' changed to 'triclinic'
according to '/home/saulius/struct/CIF-dictionaries/cif_core.dic'
dictionary named 'cif_core.dic' version 2.4.1 from 2010-06-29.

Automatic conversion script
Id: cif_fix_enum 1527 2010-12-29 10:47:43Z saulius 
;
_cod_original_cell_volume 2133.7(6)
_cod_original_formula_sum 'C35.70 H37.55 Cr3 N10.85 O6 S3'
_cod_database_code 4309240

loop_
_symmetry_equiv_pos_as_xyz
'x, y, z'
'-x, -y, -z'

loop_
_atom_site_label
_atom_site_type_symbol
_atom_site_fract_x
_atom_site_fract_y
_atom_site_fract_z
_atom_site_U_iso_or_equiv
_atom_site_adp_type
_atom_site_occupancy
_atom_site_symmetry_multiplicity
_atom_site_calc_flag
_atom_site_refinement_flags
_atom_site_disorder_assembly
_atom_site_disorder_group
Cr1 Cr 0.16744(4) 0.32158(4) 0.57135(4) 0.03520(14) Uani 1 1 d . . .
Cr2 Cr 0.47153(5) 0.32064(4) 0.58623(3) 0.03247(13) Uani 1 1 d . . .
Cr3 Cr 0.40885(5) 0.24025(4) 0.71353(4) 0.03847(14) Uani 1 1 d . . .
S1 S 0.23887(8) 0.50543(6) 0.59897(6) 0.0410(2) Uani 1 1 d . . .
S2 S 0.14605(8) 0.35863(7) 0.72627(6) 0.0447(2) Uani 1 1 d . . .
O1 O 0.32509(19) 0.28068(16) 0.60576(15) 0.0353(5) Uani 1 1 d . . .
O2 O 0.5590(2) 0.29685(19) 0.70496(17) 0.0400(5) Uani 1 1 d . . .
H2 H 0.609(3) 0.267(3) 0.710(3) 0.040(11) Uiso 1 1 d . . .
N1 N 0.4826(2) 0.4814(2) 0.66560(19) 0.0347(5) Uani 1 1 d . . .
N2 N 0.5930(3) 0.5446(2) 0.7314(2) 0.0438(6) Uani 1 1 d . . .
N3 N 0.5766(3) 0.6394(2) 0.7748(2) 0.0451(7) Uani 1 1 d . . .
N4 N 0.4527(2) 0.6399(2) 0.73749(19) 0.0364(6) Uani 1 1 d . . .
N5 N 0.3984(3) 0.3890(2) 0.80680(19) 0.0382(6) Uani 1 1 d . . .
N6 N 0.4950(3) 0.4683(2) 0.8781(2) 0.0424(6) Uani 1 1 d . . .
N7 N 0.4527(3) 0.5514(2) 0.9188(2) 0.0418(6) Uani 1 1 d . . .
N8 N 0.3262(2) 0.5264(2) 0.87301(19) 0.0380(6) Uani 1 1 d . . .
C1 C 0.3941(3) 0.5408(2) 0.6689(2) 0.0324(6) Uani 1 1 d . . .
C2 C 0.4040(3) 0.7353(2) 0.7753(2) 0.0381(7) Uani 1 1 d . . .
C3 C 0.4426(3) 0.7856(3) 0.8753(3) 0.0469(8) Uani 1 1 d . . .
H3 H 0.4998 0.7592 0.9170 0.056 Uiso 1 1 calc R . .
C4 C 0.3949(4) 0.8750(3) 0.9117(3) 0.0589(10) Uani 1 1 d . . .
H4 H 0.4189 0.9101 0.9794 0.071 Uiso 1 1 calc R . .
C5 C 0.3114(4) 0.9143(3) 0.8497(3) 0.0631(11) Uani 1 1 d . . .
H5 H 0.2793 0.9758 0.8754 0.076 Uiso 1 1 calc R . .
C6 C 0.2757(4) 0.8636(3) 0.7511(3) 0.0590(10) Uani 1 1 d . . .
H6 H 0.2190 0.8905 0.7093 0.071 Uiso 1 1 calc R . .
C7 C 0.3222(4) 0.7733(3) 0.7125(3) 0.0471(8) Uani 1 1 d . . .
H7 H 0.2984 0.7386 0.6448 0.057 Uiso 1 1 calc R . .
C8 C 0.2931(3) 0.4264(2) 0.8038(2) 0.0361(7) Uani 1 1 d . . .
C9 C 0.2507(3) 0.6021(3) 0.9030(2) 0.0398(7) Uani 1 1 d . . .
C10 C 0.2662(4) 0.6429(3) 1.0007(3) 0.0549(9) Uani 1 1 d . . .
H10 H 0.3237 0.6205 1.0458 0.066 Uiso 1 1 calc R . .
C11 C 0.1948(4) 0.7172(4) 1.0297(3) 0.0702(12) Uani 1 1 d . . .
H11 H 0.2024 0.7445 1.0951 0.084 Uiso 1 1 calc R . .
C12 C 0.1127(4) 0.7517(4) 0.9639(3) 0.0677(12) Uani 1 1 d . . .
H12 H 0.0659 0.8034 0.9848 0.081 Uiso 1 1 calc R . .
C13 C 0.0988(4) 0.7102(3) 0.8667(3) 0.0577(10) Uani 1 1 d . . .
H13 H 0.0419 0.7332 0.8216 0.069 Uiso 1 1 calc R . .
C14 C 0.1687(3) 0.6350(3) 0.8362(3) 0.0483(8) Uani 1 1 d . . .
H14 H 0.1602 0.6069 0.7706 0.058 Uiso 1 1 calc R . .
C15 C 0.0134(4) 0.3249(4) 0.4403(3) 0.0665(12) Uani 1 1 d . . .
H15 H 0.0018 0.3880 0.4207 0.080 Uiso 1 1 calc R . .
C16 C 0.0783(4) 0.2464(4) 0.4097(3) 0.0656(12) Uani 1 1 d . . .
H16 H 0.1206 0.2437 0.3641 0.079 Uiso 1 1 calc R . .
C17 C 0.0679(4) 0.1680(3) 0.4462(3) 0.0653(12) Uani 1 1 d . . .
H17 H 0.0991 0.0989 0.4306 0.078 Uiso 1 1 calc R . .
C18 C -0.0054(4) 0.1991(4) 0.5020(3) 0.0784(16) Uani 1 1 d . . .
H18 H -0.0364 0.1561 0.5327 0.094 Uiso 1 1 calc R . .
C19 C -0.0374(4) 0.2992(4) 0.4973(3) 0.0760(15) Uani 1 1 d . . .
H19 H -0.0940 0.3390 0.5253 0.091 Uiso 1 1 calc R . .
C20 C 0.6109(4) 0.2794(3) 0.5179(3) 0.0518(9) Uani 1 1 d . . .
H20 H 0.7005 0.2832 0.5525 0.062 Uiso 1 1 calc R . .
C21 C 0.5562(4) 0.3612(3) 0.4916(3) 0.0550(10) Uani 1 1 d . . .
H21 H 0.6005 0.4332 0.5051 0.066 Uiso 1 1 calc R . .
C22 C 0.4275(4) 0.3208(3) 0.4372(3) 0.0522(9) Uani 1 1 d . . .
H22 H 0.3664 0.3591 0.4054 0.063 Uiso 1 1 calc R . .
C23 C 0.4053(4) 0.2124(3) 0.4290(3) 0.0494(8) Uani 1 1 d . . .
H23 H 0.3252 0.1616 0.3913 0.059 Uiso 1 1 calc R . .
C24 C 0.5168(4) 0.1878(3) 0.4797(3) 0.0510(9) Uani 1 1 d . . .
H24 H 0.5294 0.1163 0.4833 0.061 Uiso 1 1 calc R . .
C25 C 0.4508(7) 0.0768(4) 0.6973(7) 0.095(2) Uani 1 1 d . . .
H25 H 0.5132 0.0442 0.6721 0.114 Uiso 1 1 calc R . .
C26 C 0.3302(8) 0.0655(4) 0.6455(4) 0.096(2) Uani 1 1 d . . .
H26 H 0.2885 0.0238 0.5747 0.115 Uiso 1 1 calc R . .
C27 C 0.2736(7) 0.1128(6) 0.7053(10) 0.124(3) Uani 1 1 d . . .
H27 H 0.1831 0.1112 0.6868 0.148 Uiso 1 1 calc R . .
C28 C 0.3570(14) 0.1523(5) 0.7944(7) 0.138(4) Uani 1 1 d . . .
H28 H 0.3393 0.1857 0.8541 0.166 Uiso 1 1 calc R . .
C29 C 0.4698(9) 0.1317(5) 0.7924(7) 0.126(3) Uani 1 1 d . . .
H29 H 0.5475 0.1456 0.8492 0.151 Uiso 1 1 calc R . .
C30 C -0.0303(6) 0.0816(7) 0.7892(5) 0.133(3) Uani 1 1 d . . .
H30A H 0.0212 0.1025 0.7585 0.199 Uiso 1 1 calc R . .
H30B H 0.0056 0.0303 0.8171 0.199 Uiso 1 1 calc R . .
H30C H -0.0350 0.1450 0.8402 0.199 Uiso 1 1 calc R . .
S3 S -0.21772(10) 0.10284(8) 0.66043(8) 0.0549(2) Uani 1 1 d . . .
O3 O -0.1406(5) 0.1312(7) 0.6204(5) 0.186(3) Uani 1 1 d . . .
O4 O -0.1554(4) 0.0313(4) 0.7162(3) 0.1128(14) Uani 1 1 d . . .
O5 O -0.3302(4) 0.0284(3) 0.5887(3) 0.1110(14) Uani 1 1 d . . .
O6 O -0.2449(4) 0.1895(3) 0.7261(3) 0.1111(16) Uani 1 1 d . . .
N1S N -0.1482(5) 0.5245(6) 0.6569(4) 0.125(2) Uani 1 1 d . . .
C1S C -0.1250(5) 0.4505(5) 0.7890(5) 0.0956(17) Uani 1 1 d . . .
H1S1 H -0.0564 0.4958 0.8478 0.143 Uiso 1 1 calc R . .
H1S2 H -0.1089 0.3773 0.7681 0.143 Uiso 1 1 calc R . .
H1S3 H -0.2009 0.4504 0.8019 0.143 Uiso 1 1 calc R . .
C2S C -0.1381(5) 0.4917(5) 0.7144(4) 0.0810(14) Uani 1 1 d . . .
N2S N -0.2371(9) -0.1653(7) 1.0241(7) 0.219(6) Uani 1 1 d D . .
C3S C -0.1925(11) -0.3585(8) 0.9944(9) 0.191(5) Uani 1 1 d . . .
H3S1 H -0.2659 -0.4081 0.9804 0.286 Uiso 1 1 calc R . .
H3S2 H -0.1259 -0.3598 1.0511 0.286 Uiso 1 1 calc R . .
H3S3 H -0.1673 -0.3802 0.9390 0.286 Uiso 1 1 calc R . .
C4S C -0.2190(7) -0.2535(8) 1.0131(5) 0.122(3) Uani 1 1 d D . .
C5S C 0.2998(7) 0.0624(6) 0.1497(7) 0.117(3) Uani 0.85 1 d PD . .
H5S1 H 0.3806 0.1065 0.1925 0.176 Uiso 0.85 1 calc PR . .
H5S2 H 0.2923 0.0422 0.0826 0.176 Uiso 0.85 1 calc PR . .
H5S3 H 0.2906 -0.0022 0.1637 0.176 Uiso 0.85 1 calc PR . .
N3S N 0.1435(12) 0.1743(13) 0.1876(11) 0.283(9) Uani 0.85 1 d PD . .
C6S C 0.2105(9) 0.1191(9) 0.1641(9) 0.151(4) Uani 0.85 1 d PD . .

loop_
_atom_site_aniso_label
_atom_site_aniso_U_11
_atom_site_aniso_U_22
_atom_site_aniso_U_33
_atom_site_aniso_U_23
_atom_site_aniso_U_13
_atom_site_aniso_U_12
Cr1 0.0345(3) 0.0313(3) 0.0365(3) 0.0087(2) 0.0135(2) 0.0038(2)
Cr2 0.0404(3) 0.0301(2) 0.0337(3) 0.0135(2) 0.0199(2) 0.0100(2)
Cr3 0.0540(3) 0.0338(3) 0.0412(3) 0.0202(2) 0.0270(3) 0.0159(2)
S1 0.0385(4) 0.0312(4) 0.0464(5) 0.0142(3) 0.0078(3) 0.0061(3)
S2 0.0419(4) 0.0459(5) 0.0443(5) 0.0085(4) 0.0225(4) 0.0034(4)
O1 0.0415(12) 0.0327(10) 0.0381(11) 0.0158(9) 0.0196(10) 0.0098(9)
O2 0.0463(13) 0.0427(13) 0.0421(13) 0.0213(11) 0.0228(11) 0.0195(11)
N1 0.0372(13) 0.0314(13) 0.0373(14) 0.0133(11) 0.0156(11) 0.0070(10)
N2 0.0387(15) 0.0396(15) 0.0477(16) 0.0127(13) 0.0134(13) 0.0062(12)
N3 0.0402(15) 0.0399(15) 0.0469(16) 0.0111(13) 0.0120(13) 0.0046(12)
N4 0.0384(14) 0.0303(13) 0.0369(14) 0.0089(11) 0.0135(11) 0.0050(10)
N5 0.0439(15) 0.0399(14) 0.0355(14) 0.0160(11) 0.0182(12) 0.0107(12)
N6 0.0438(15) 0.0511(16) 0.0382(15) 0.0210(13) 0.0175(12) 0.0155(13)
N7 0.0392(14) 0.0487(16) 0.0363(14) 0.0158(12) 0.0122(12) 0.0108(12)
N8 0.0394(14) 0.0407(14) 0.0359(14) 0.0138(12) 0.0167(11) 0.0101(11)
C1 0.0410(16) 0.0274(14) 0.0306(14) 0.0113(12) 0.0152(13) 0.0050(12)
C2 0.0464(18) 0.0257(14) 0.0405(17) 0.0093(13) 0.0176(14) 0.0035(13)
C3 0.054(2) 0.0353(17) 0.0430(19) 0.0088(14) 0.0147(16) 0.0011(15)
C4 0.078(3) 0.0383(19) 0.051(2) 0.0002(16) 0.031(2) 0.0010(18)
C5 0.081(3) 0.0325(18) 0.076(3) 0.0095(19) 0.041(2) 0.0152(19)
C6 0.071(3) 0.0328(18) 0.071(3) 0.0200(18) 0.023(2) 0.0150(17)
C7 0.063(2) 0.0314(16) 0.0467(19) 0.0129(14) 0.0216(17) 0.0080(15)
C8 0.0459(18) 0.0354(16) 0.0335(16) 0.0141(13) 0.0214(14) 0.0085(13)
C9 0.0383(16) 0.0353(16) 0.0415(18) 0.0095(14) 0.0143(14) 0.0076(13)
C10 0.061(2) 0.057(2) 0.043(2) 0.0128(17) 0.0188(17) 0.0231(19)
C11 0.078(3) 0.070(3) 0.048(2) 0.001(2) 0.026(2) 0.025(2)
C12 0.062(3) 0.056(2) 0.076(3) 0.010(2) 0.028(2) 0.027(2)
C13 0.054(2) 0.052(2) 0.060(2) 0.0198(19) 0.0146(19) 0.0169(18)
C14 0.0459(19) 0.050(2) 0.048(2) 0.0163(16) 0.0171(16) 0.0107(16)
C15 0.051(2) 0.061(3) 0.059(3) 0.015(2) -0.006(2) 0.002(2)
C16 0.048(2) 0.096(3) 0.038(2) 0.012(2) 0.0136(17) -0.003(2)
C17 0.062(3) 0.040(2) 0.057(2) -0.0058(18) 0.004(2) 0.0031(18)
C18 0.067(3) 0.090(4) 0.052(2) 0.021(2) 0.003(2) -0.046(3)
C19 0.035(2) 0.093(4) 0.059(3) -0.013(2) 0.0100(19) 0.005(2)
C20 0.052(2) 0.066(2) 0.0444(19) 0.0152(17) 0.0309(17) 0.0150(18)
C21 0.076(3) 0.052(2) 0.051(2) 0.0179(17) 0.042(2) 0.0033(19)
C22 0.078(3) 0.054(2) 0.0372(18) 0.0237(16) 0.0281(18) 0.0203(19)
C23 0.060(2) 0.0456(19) 0.0374(18) 0.0072(15) 0.0213(17) 0.0046(17)
C24 0.075(3) 0.0431(19) 0.047(2) 0.0132(16) 0.0386(19) 0.0235(18)
C25 0.127(5) 0.048(3) 0.169(7) 0.060(4) 0.104(5) 0.045(3)
C26 0.153(6) 0.043(3) 0.072(3) 0.031(2) 0.014(4) -0.018(3)
C27 0.098(5) 0.091(5) 0.272(11) 0.129(7) 0.113(7) 0.045(4)
C28 0.315(14) 0.059(3) 0.134(6) 0.062(4) 0.165(9) 0.055(6)
C29 0.155(7) 0.062(4) 0.116(6) 0.066(4) -0.032(5) -0.009(4)
C30 0.072(4) 0.194(8) 0.086(4) 0.024(5) 0.003(3) 0.031(5)
S3 0.0675(6) 0.0446(5) 0.0629(6) 0.0197(4) 0.0364(5) 0.0160(4)
O3 0.131(4) 0.320(9) 0.168(5) 0.142(6) 0.085(4) 0.003(5)
O4 0.117(3) 0.103(3) 0.123(4) 0.059(3) 0.031(3) 0.042(3)
O5 0.121(3) 0.068(2) 0.104(3) 0.012(2) 0.015(3) 0.000(2)
O6 0.101(3) 0.106(3) 0.083(2) -0.004(2) 0.015(2) 0.066(2)
N1S 0.099(4) 0.174(6) 0.092(4) 0.060(4) 0.018(3) -0.019(4)
C1S 0.076(3) 0.105(4) 0.123(5) 0.057(4) 0.044(3) 0.018(3)
C2S 0.061(3) 0.090(4) 0.082(4) 0.027(3) 0.022(3) -0.003(3)
N2S 0.178(8) 0.152(7) 0.187(9) -0.035(7) -0.006(6) 0.069(7)
C3S 0.196(11) 0.130(8) 0.200(11) 0.035(8) 0.045(9) 0.022(8)
C4S 0.106(5) 0.146(7) 0.084(5) 0.015(5) 0.029(4) 0.016(5)
C5S 0.125(7) 0.083(5) 0.160(8) 0.037(5) 0.081(6) 0.021(5)
N3S 0.229(13) 0.42(2) 0.38(2) 0.28(2) 0.179(14) 0.222(16)
C6S 0.117(7) 0.174(10) 0.245(13) 0.148(10) 0.092(8) 0.071(7)

loop_
_atom_type_symbol
_atom_type_description
_atom_type_scat_dispersion_real
_atom_type_scat_dispersion_imag
_atom_type_scat_source
C C 0.0033 0.0016 'International Tables Vol C Tables 4.2.6.8 and 6.1.1.4'
H H 0.0000 0.0000 'International Tables Vol C Tables 4.2.6.8 and 6.1.1.4'
N N 0.0061 0.0033 'International Tables Vol C Tables 4.2.6.8 and 6.1.1.4'
O O 0.0106 0.0060 'International Tables Vol C Tables 4.2.6.8 and 6.1.1.4'
S S 0.1246 0.1234 'International Tables Vol C Tables 4.2.6.8 and 6.1.1.4'
Cr Cr 0.3209 0.6236 'International Tables Vol C Tables 4.2.6.8 and 6.1.1.4'

loop_
_geom_angle_atom_site_label_1
_geom_angle_atom_site_label_2
_geom_angle_atom_site_label_3
_geom_angle
_geom_angle_site_symmetry_1
_geom_angle_site_symmetry_3
_geom_angle_publ_flag
O1 Cr1 C18 120.96(18) . . ?
O1 Cr1 C17 96.65(13) . . ?
C18 Cr1 C17 36.71(18) . . ?
O1 Cr1 C19 157.09(15) . . ?
C18 Cr1 C19 37.3(2) . . ?
C17 Cr1 C19 61.15(17) . . ?
O1 Cr1 C16 106.52(14) . . ?
C18 Cr1 C16 60.14(17) . . ?
C17 Cr1 C16 35.88(18) . . ?
C19 Cr1 C16 59.52(16) . . ?
O1 Cr1 C15 140.17(15) . . ?
C18 Cr1 C15 60.21(18) . . ?
C17 Cr1 C15 60.11(16) . . ?
C19 Cr1 C15 35.07(19) . . ?
C16 Cr1 C15 35.67(17) . . ?
O1 Cr1 S1 97.00(7) . . ?
C18 Cr1 S1 140.86(16) . . ?
C17 Cr1 S1 138.48(14) . . ?
C19 Cr1 S1 103.64(16) . . ?
C16 Cr1 S1 102.60(14) . . ?
C15 Cr1 S1 85.11(12) . . ?
O1 Cr1 S2 96.96(7) . . ?
C18 Cr1 S2 88.52(13) . . ?
C17 Cr1 S2 120.42(14) . . ?
C19 Cr1 S2 90.53(14) . . ?
C16 Cr1 S2 147.40(11) . . ?
C15 Cr1 S2 122.43(14) . . ?
S1 Cr1 S2 96.49(3) . . ?
O1 Cr2 O2 84.66(10) . . ?
O1 Cr2 N1 91.54(9) . . ?
O2 Cr2 N1 90.58(10) . . ?
O1 Cr2 C24 113.99(13) . . ?
O2 Cr2 C24 100.21(12) . . ?
N1 Cr2 C24 152.93(13) . . ?
O1 Cr2 C20 151.02(13) . . ?
O2 Cr2 C20 97.40(13) . . ?
N1 Cr2 C20 117.26(13) . . ?
C24 Cr2 C20 37.09(14) . . ?
O1 Cr2 C22 111.70(13) . . ?
O2 Cr2 C22 158.97(13) . . ?
N1 Cr2 C22 101.67(12) . . ?
C24 Cr2 C22 61.66(14) . . ?
C20 Cr2 C22 61.83(15) . . ?
O1 Cr2 C21 148.59(13) . . ?
O2 Cr2 C21 126.46(14) . . ?
N1 Cr2 C21 92.13(13) . . ?
C24 Cr2 C21 61.49(14) . . ?
C20 Cr2 C21 36.66(15) . . ?
C22 Cr2 C21 37.20(15) . . ?
O1 Cr2 C23 95.92(12) . . ?
O2 Cr2 C23 132.06(12) . . ?
N1 Cr2 C23 137.15(12) . . ?
C24 Cr2 C23 36.48(14) . . ?
C20 Cr2 C23 61.36(15) . . ?
C22 Cr2 C23 36.92(14) . . ?
C21 Cr2 C23 61.41(14) . . ?
O1 Cr2 Cr3 42.18(6) . . ?
O2 Cr2 Cr3 42.85(7) . . ?
N1 Cr2 Cr3 95.84(7) . . ?
C24 Cr2 Cr3 108.99(10) . . ?
C20 Cr2 Cr3 130.02(11) . . ?
C22 Cr2 Cr3 149.25(11) . . ?
C21 Cr2 Cr3 166.54(11) . . ?
C23 Cr2 Cr3 117.51(10) . . ?
O1 Cr3 O2 84.81(10) . . ?
O1 Cr3 N5 88.96(10) . . ?
O2 Cr3 N5 93.05(11) . . ?
O1 Cr3 C28 136.9(4) . . ?
O2 Cr3 C28 137.9(4) . . ?
N5 Cr3 C28 93.33(19) . . ?
O1 Cr3 C29 157.5(2) . . ?
O2 Cr3 C29 103.7(3) . . ?
N5 Cr3 C29 110.9(3) . . ?
C28 Cr3 C29 36.0(3) . . ?
O1 Cr3 C27 105.0(3) . . ?
O2 Cr3 C27 155.0(2) . . ?
N5 Cr3 C27 109.8(3) . . ?
C28 Cr3 C27 34.7(3) . . ?
C29 Cr3 C27 59.3(3) . . ?
O1 Cr3 C25 123.5(3) . . ?
O2 Cr3 C25 96.30(17) . . ?
N5 Cr3 C25 146.8(2) . . ?
C28 Cr3 C25 59.2(2) . . ?
C29 Cr3 C25 35.9(3) . . ?
C27 Cr3 C25 59.0(2) . . ?
O1 Cr3 C26 98.75(16) . . ?
O2 Cr3 C26 121.6(3) . . ?
N5 Cr3 C26 144.9(3) . . ?
C28 Cr3 C26 58.1(2) . . ?
C29 Cr3 C26 59.0(2) . . ?
C27 Cr3 C26 35.1(3) . . ?
C25 Cr3 C26 35.2(2) . . ?
O1 Cr3 Cr2 42.12(6) . . ?
O2 Cr3 Cr2 43.06(7) . . ?
N5 Cr3 Cr2 95.75(7) . . ?
C28 Cr3 Cr2 170.80(18) . . ?
C29 Cr3 Cr2 139.6(3) . . ?
C27 Cr3 Cr2 138.9(3) . . ?
C25 Cr3 Cr2 112.68(16) . . ?
C26 Cr3 Cr2 112.93(17) . . ?
C1 S1 Cr1 109.44(10) . . ?
C8 S2 Cr1 100.00(10) . . ?
Cr1 O1 Cr2 131.31(11) . . ?
Cr1 O1 Cr3 128.50(11) . . ?
Cr2 O1 Cr3 95.70(10) . . ?
Cr3 O2 Cr2 94.08(11) . . ?
C1 N1 N2 108.0(2) . . ?
C1 N1 Cr2 130.7(2) . . ?
N2 N1 Cr2 121.19(19) . . ?
N3 N2 N1 110.2(3) . . ?
N2 N3 N4 106.9(3) . . ?
C1 N4 N3 109.1(2) . . ?
C1 N4 C2 130.7(3) . . ?
N3 N4 C2 120.1(3) . . ?
C8 N5 N6 107.7(3) . . ?
C8 N5 Cr3 124.6(2) . . ?
N6 N5 Cr3 127.6(2) . . ?
N7 N6 N5 110.0(3) . . ?
N6 N7 N8 106.4(3) . . ?
C8 N8 N7 109.8(3) . . ?
C8 N8 C9 130.0(3) . . ?
N7 N8 C9 120.3(3) . . ?
N1 C1 N4 105.8(3) . . ?
N1 C1 S1 128.6(2) . . ?
N4 C1 S1 125.5(2) . . ?
C7 C2 C3 122.2(3) . . ?
C7 C2 N4 120.0(3) . . ?
C3 C2 N4 117.8(3) . . ?
C4 C3 C2 118.1(4) . . ?
C3 C4 C5 120.6(4) . . ?
C6 C5 C4 120.1(4) . . ?
C5 C6 C7 120.5(4) . . ?
C2 C7 C6 118.5(4) . . ?
N5 C8 N8 106.2(3) . . ?
N5 C8 S2 126.1(2) . . ?
N8 C8 S2 127.7(2) . . ?
C14 C9 C10 121.8(3) . . ?
C14 C9 N8 119.8(3) . . ?
C10 C9 N8 118.4(3) . . ?
C11 C10 C9 118.3(4) . . ?
C12 C11 C10 120.7(4) . . ?
C11 C12 C13 120.1(4) . . ?
C14 C13 C12 119.9(4) . . ?
C9 C14 C13 119.1(4) . . ?
C19 C15 C16 108.8(4) . . ?
C19 C15 Cr1 71.6(3) . . ?
C16 C15 Cr1 71.4(2) . . ?
C15 C16 C17 109.5(4) . . ?
C15 C16 Cr1 72.9(2) . . ?
C17 C16 Cr1 72.0(2) . . ?
C16 C17 C18 107.0(4) . . ?
C16 C17 Cr1 72.1(2) . . ?
C18 C17 Cr1 71.4(2) . . ?
C17 C18 C19 106.7(4) . . ?
C17 C18 Cr1 71.9(2) . . ?
C19 C18 Cr1 71.6(2) . . ?
C15 C19 C18 107.9(4) . . ?
C15 C19 Cr1 73.3(2) . . ?
C18 C19 Cr1 71.1(2) . . ?
C21 C20 C24 107.7(4) . . ?
C21 C20 Cr2 71.8(2) . . ?
C24 C20 Cr2 71.15(19) . . ?
C20 C21 C22 108.3(3) . . ?
C20 C21 Cr2 71.5(2) . . ?
C22 C21 Cr2 71.39(19) . . ?
C23 C22 C21 107.1(3) . . ?
C23 C22 Cr2 72.0(2) . . ?
C21 C22 Cr2 71.4(2) . . ?
C24 C23 C22 108.3(4) . . ?
C24 C23 Cr2 70.9(2) . . ?
C22 C23 Cr2 71.1(2) . . ?
C23 C24 C20 108.4(3) . . ?
C23 C24 Cr2 72.6(2) . . ?
C20 C24 Cr2 71.76(19) . . ?
C26 C25 C29 107.6(6) . . ?
C26 C25 Cr3 72.6(3) . . ?
C29 C25 Cr3 71.9(3) . . ?
C27 C26 C25 109.1(7) . . ?
C27 C26 Cr3 72.2(3) . . ?
C25 C26 Cr3 72.2(3) . . ?
C28 C27 C26 108.0(7) . . ?
C28 C27 Cr3 72.3(4) . . ?
C26 C27 Cr3 72.7(3) . . ?
C27 C28 C29 109.3(7) . . ?
C27 C28 Cr3 73.0(3) . . ?
C29 C28 Cr3 72.2(4) . . ?
C25 C29 C28 106.1(6) . . ?
C25 C29 Cr3 72.2(3) . . ?
C28 C29 Cr3 71.7(3) . . ?
O3 S3 O6 115.0(4) . . ?
O3 S3 O5 113.3(4) . . ?
O6 S3 O5 111.0(3) . . ?
O3 S3 O4 108.3(4) . . ?
O6 S3 O4 107.3(3) . . ?
O5 S3 O4 100.8(3) . . ?
C30 O4 S3 113.9(5) . . ?
N1S C2S C1S 179.5(8) . . ?
N2S C4S C3S 175.2(11) . . ?
N3S C6S C5S 172.0(16) . . ?

loop_
_geom_bond_atom_site_label_1
_geom_bond_atom_site_label_2
_geom_bond_distance
_geom_bond_site_symmetry_2
_geom_bond_publ_flag
Cr1 O1 1.891(2) . ?
Cr1 C18 2.221(4) . ?
Cr1 C17 2.226(4) . ?
Cr1 C19 2.227(4) . ?
Cr1 C16 2.228(4) . ?
Cr1 C15 2.248(4) . ?
Cr1 S1 2.4007(10) . ?
Cr1 S2 2.4207(11) . ?
Cr2 O1 1.914(2) . ?
Cr2 O2 1.943(2) . ?
Cr2 N1 2.061(3) . ?
Cr2 C24 2.217(3) . ?
Cr2 C20 2.225(3) . ?
Cr2 C22 2.228(3) . ?
Cr2 C21 2.228(3) . ?
Cr2 C23 2.239(3) . ?
Cr2 Cr3 2.8392(7) . ?
Cr3 O1 1.916(2) . ?
Cr3 O2 1.936(2) . ?
Cr3 N5 2.072(3) . ?
Cr3 C28 2.197(5) . ?
Cr3 C29 2.204(5) . ?
Cr3 C27 2.206(5) . ?
Cr3 C25 2.208(4) . ?
Cr3 C26 2.213(5) . ?
S1 C1 1.712(3) . ?
S2 C8 1.716(3) . ?
N1 C1 1.331(4) . ?
N1 N2 1.361(4) . ?
N2 N3 1.278(4) . ?
N3 N4 1.362(4) . ?
N4 C1 1.358(4) . ?
N4 C2 1.443(4) . ?
N5 C8 1.337(4) . ?
N5 N6 1.374(4) . ?
N6 N7 1.290(4) . ?
N7 N8 1.369(4) . ?
N8 C8 1.346(4) . ?
N8 C9 1.433(4) . ?
C2 C7 1.374(5) . ?
C2 C3 1.384(5) . ?
C3 C4 1.370(5) . ?
C4 C5 1.387(6) . ?
C5 C6 1.368(6) . ?
C6 C7 1.380(5) . ?
C9 C14 1.372(5) . ?
C9 C10 1.391(5) . ?
C10 C11 1.381(5) . ?
C11 C12 1.376(6) . ?
C12 C13 1.389(6) . ?
C13 C14 1.383(5) . ?
C15 C19 1.348(7) . ?
C15 C16 1.371(6) . ?
C16 C17 1.372(7) . ?
C17 C18 1.400(7) . ?
C18 C19 1.423(7) . ?
C20 C21 1.400(6) . ?
C20 C24 1.413(6) . ?
C21 C22 1.421(6) . ?
C22 C23 1.414(5) . ?
C23 C24 1.395(5) . ?
C25 C26 1.336(9) . ?
C25 C29 1.360(10) . ?
C26 C27 1.332(10) . ?
C27 C28 1.314(12) . ?
C28 C29 1.361(12) . ?
C30 O4 1.469(7) . ?
S3 O3 1.362(5) . ?
S3 O6 1.399(3) . ?
S3 O5 1.451(4) . ?
S3 O4 1.552(4) . ?
N1S C2S 1.107(7) . ?
C1S C2S 1.423(8) . ?
N2S C4S 1.172(8) . ?
C3S C4S 1.404(12) . ?
C5S C6S 1.348(7) . ?
N3S C6S 1.162(7) . ?
